data_8107193
loop_
_publ_author_name
'Qi, Fan'
'Xiao, Xu-Qiong'

_publ_section_title
;
 Crystal structure of 1,2-bis(2,2,3,3,5,5,5-heptamethyl-1,1,4,4-
 tetrakis(trimethylsilyl)pentasilan-1-yl)ditellane, C38H114Si18Te2
;
_journal_issue 4
_journal_name_full 'Zeitschrift f\"ur Kristallographie - New Crystal Structures'
_journal_page_first 701
_journal_page_last 703
_journal_paper_doi 10.1515/ncrs-2022-0216
_journal_volume 237
_journal_year 2022
_chemical_formula_sum 'C38 H114 Si18 Te2'
_chemical_formula_weight 1332.11
_space_group_crystal_system triclinic
_space_group_IT_number 2
_space_group_name_Hall '-P 1'
_space_group_name_H-M_alt 'P -1'
_atom_sites_solution_hydrogens geom
_cell_angle_alpha 94.25(3)
_cell_angle_beta 95.26(3)
_cell_angle_gamma 117.58(3)
_cell_formula_units_Z 1
_cell_length_a 9.0857(18)
_cell_length_b 9.7412(19)
_cell_length_c 24.213(5)
_cell_measurement_reflns_used 6395
_cell_measurement_temperature 293(2)
_cell_measurement_theta_max 27.49
_cell_measurement_theta_min 2.42
_cell_volume 1874.9(9)
_computing_cell_refinement 'Bruker SAINT'
_computing_data_collection 'Bruker APEX2'
_computing_data_reduction 'Bruker SAINT, SADABS and XPREP'
_computing_molecular_graphics 'Bruker SHELXTL'
_computing_publication_material 'Bruker SHELXTL'
_computing_structure_refinement 'SHELXL-2018/3 (Sheldrick, 2018)'
_computing_structure_solution 'SHELXS-97 (Sheldrick, 2008)'
_diffrn_ambient_temperature 293(2)
_diffrn_measured_fraction_theta_full 0.990
_diffrn_measured_fraction_theta_max 0.987
_diffrn_measurement_device_type 'Bruker APEX-II CCD'
_diffrn_measurement_method '\w scans'
_diffrn_radiation_type MoK\a
_diffrn_radiation_wavelength 0.71073
_diffrn_reflns_av_R_equivalents 0.0427
_diffrn_reflns_av_unetI/netI 0.0570
_diffrn_reflns_Laue_measured_fraction_full 0.990
_diffrn_reflns_Laue_measured_fraction_max 0.987
_diffrn_reflns_limit_h_max 11
_diffrn_reflns_limit_h_min -11
_diffrn_reflns_limit_k_max 12
_diffrn_reflns_limit_k_min -12
_diffrn_reflns_limit_l_max 31
_diffrn_reflns_limit_l_min -31
_diffrn_reflns_number 23686
_diffrn_reflns_point_group_measured_fraction_full 0.990
_diffrn_reflns_point_group_measured_fraction_max 0.987
_diffrn_reflns_theta_full 25.242
_diffrn_reflns_theta_max 27.599
_diffrn_reflns_theta_min 1.704
_exptl_absorpt_coefficient_mu 1.089
_exptl_absorpt_correction_T_max 0.7456
_exptl_absorpt_correction_T_min 0.6398
_exptl_absorpt_correction_type multi-scan
_exptl_absorpt_process_details sadabs
_exptl_crystal_colour green
_exptl_crystal_density_diffrn 1.180
_exptl_crystal_description prism
_exptl_crystal_F_000 698
_exptl_crystal_size_max 0.200
_exptl_crystal_size_mid 0.150
_exptl_crystal_size_min 0.150
_refine_diff_density_max 0.546
_refine_diff_density_min -0.710
_refine_diff_density_rms 0.075
_refine_ls_extinction_coef .
_refine_ls_extinction_method none
_refine_ls_goodness_of_fit_ref 0.909
_refine_ls_hydrogen_treatment constr
_refine_ls_matrix_type full
_refine_ls_number_parameters 281
_refine_ls_number_reflns 8586
_refine_ls_number_restraints 0
_refine_ls_restrained_S_all 0.909
_refine_ls_R_factor_all 0.0837
_refine_ls_R_factor_gt 0.0425
_refine_ls_shift/su_max 0.001
_refine_ls_shift/su_mean 0.000
_refine_ls_structure_factor_coef Fsqd
_refine_ls_weighting_details 'w=1/[\s^2^(Fo^2^)+(0.1000P)^2^+0.5254P] where P=(Fo^2^+2Fc^2^)/3'
_refine_ls_weighting_scheme calc
_refine_ls_wR_factor_gt 0.1346
_refine_ls_wR_factor_ref 0.1580
_reflns_Friedel_coverage 0.000
_reflns_Friedel_fraction_full .
_reflns_Friedel_fraction_max .
_reflns_number_gt 5474
_reflns_number_total 8586
_reflns_threshold_expression 'I > 2\s(I)'
_cod_data_source_file suppl_j_ncrs-2022-0216_suppl.cif
_cod_data_source_block te2
_cod_original_cell_volume 1874.9(8)
_cod_database_code 8107193
_shelx_space_group_comment
; 
The symmetry employed for this shelxl refinement is uniquely defined 
by the following loop, which should always be used as a source of 
symmetry information in preference to the above space-group names. 
They are only intended as comments. 
;
_shelx_estimated_absorpt_t_min 0.812
_shelx_estimated_absorpt_t_max 0.854

loop_
_space_group_symop_operation_xyz
'x, y, z'
'-x, -y, -z'

loop_
_atom_site_label
_atom_site_type_symbol
_atom_site_fract_x
_atom_site_fract_y
_atom_site_fract_z
_atom_site_U_iso_or_equiv
_atom_site_adp_type
_atom_site_occupancy
_atom_site_site_symmetry_order
_atom_site_calc_flag
_atom_site_refinement_flags_posn
_atom_site_refinement_flags_adp
_atom_site_refinement_flags_occupancy
_atom_site_disorder_assembly
_atom_site_disorder_group
Te1 Te 0.51989(6) -0.11837(4) 0.52132(2) 0.07786(18) Uani 1 1 d . . . . .
Si1 Si 0.39333(14) -0.13595(12) 0.61149(4) 0.0361(2) Uani 1 1 d . . . . .
Si2 Si 0.59653(14) 0.07771(12) 0.67563(4) 0.0396(3) Uani 1 1 d . . . . .
Si3 Si 0.49110(14) 0.09054(12) 0.76060(4) 0.0384(3) Uani 1 1 d . . . . .
Si4 Si 0.68479(13) 0.23052(12) 0.84232(4) 0.0362(2) Uani 1 1 d . . . . .
Si5 Si 0.37083(16) -0.38183(13) 0.62935(5) 0.0442(3) Uani 1 1 d . . . . .
Si6 Si 0.12892(18) -0.14708(15) 0.58945(6) 0.0565(3) Uani 1 1 d . . . . .
Si7 Si 0.91337(17) 0.46644(14) 0.82817(5) 0.0517(3) Uani 1 1 d . . . . .
Si8 Si 0.78255(19) 0.07550(16) 0.88599(5) 0.0573(3) Uani 1 1 d . . . . .
Si9 Si 0.53729(18) 0.2943(2) 0.90554(6) 0.0652(4) Uani 1 1 d . . . . .
C1 C 0.7925(6) 0.0573(7) 0.6821(2) 0.0727(15) Uani 1 1 d . . . . .
H1A H 0.825417 0.052243 0.645788 0.109 Uiso 1 1 calc R U . . .
H1B H 0.771760 -0.036541 0.697833 0.109 Uiso 1 1 calc R U . . .
H1C H 0.880533 0.145816 0.706063 0.109 Uiso 1 1 calc R U . . .
C2 C 0.6448(8) 0.2606(5) 0.6435(2) 0.0748(17) Uani 1 1 d . . . . .
H2A H 0.753791 0.341776 0.660051 0.112 Uiso 1 1 calc R U . . .
H2B H 0.562043 0.292848 0.650018 0.112 Uiso 1 1 calc R U . . .
H2C H 0.643246 0.240918 0.603944 0.112 Uiso 1 1 calc R U . . .
C3 C 0.3539(7) -0.1130(6) 0.7766(2) 0.0683(15) Uani 1 1 d . . . . .
H3A H 0.304018 -0.107441 0.809395 0.102 Uiso 1 1 calc R U . . .
H3B H 0.420607 -0.164650 0.783044 0.102 Uiso 1 1 calc R U . . .
H3C H 0.267231 -0.170559 0.745492 0.102 Uiso 1 1 calc R U . . .
C4 C 0.3505(7) 0.1826(7) 0.7460(2) 0.0665(14) Uani 1 1 d . . . . .
H4A H 0.267362 0.122793 0.714197 0.100 Uiso 1 1 calc R U . . .
H4B H 0.416804 0.287569 0.738270 0.100 Uiso 1 1 calc R U . . .
H4C H 0.296206 0.184100 0.778023 0.100 Uiso 1 1 calc R U . . .
C5 C 1.0755(8) 0.4317(8) 0.7984(3) 0.100(2) Uani 1 1 d . . . . .
H5A H 1.177473 0.528675 0.801640 0.150 Uiso 1 1 calc R U . . .
H5B H 1.037316 0.389258 0.759607 0.150 Uiso 1 1 calc R U . . .
H5C H 1.095802 0.359275 0.818352 0.150 Uiso 1 1 calc R U . . .
C6 C 1.0144(9) 0.6005(7) 0.8949(2) 0.096(2) Uani 1 1 d . . . . .
H6A H 1.114225 0.690250 0.888578 0.144 Uiso 1 1 calc R U . . .
H6B H 1.043030 0.547036 0.922217 0.144 Uiso 1 1 calc R U . . .
H6C H 0.937987 0.633366 0.908321 0.144 Uiso 1 1 calc R U . . .
C7 C 0.8445(9) 0.5725(6) 0.7798(3) 0.0855(18) Uani 1 1 d . . . . .
H7A H 0.761553 0.593065 0.794919 0.128 Uiso 1 1 calc R U . . .
H7B H 0.797198 0.509562 0.743956 0.128 Uiso 1 1 calc R U . . .
H7C H 0.939193 0.669511 0.775533 0.128 Uiso 1 1 calc R U . . .
C8 C 0.9601(8) 0.1991(8) 0.9430(3) 0.0892(19) Uani 1 1 d . . . . .
H8A H 0.938118 0.276712 0.961651 0.134 Uiso 1 1 calc R U . . .
H8B H 1.062317 0.249602 0.927138 0.134 Uiso 1 1 calc R U . . .
H8C H 0.971006 0.134414 0.969387 0.134 Uiso 1 1 calc R U . . .
C9 C 0.8613(9) -0.0221(8) 0.8353(3) 0.0899(19) Uani 1 1 d . . . . .
H9A H 0.861671 -0.110909 0.849873 0.135 Uiso 1 1 calc R U . . .
H9B H 0.973253 0.050583 0.830039 0.135 Uiso 1 1 calc R U . . .
H9C H 0.789228 -0.055653 0.800040 0.135 Uiso 1 1 calc R U . . .
C10 C 0.6193(11) -0.0779(9) 0.9202(3) 0.118(3) Uani 1 1 d . . . . .
H10A H 0.667830 -0.132141 0.940140 0.177 Uiso 1 1 calc R U . . .
H10B H 0.529245 -0.150606 0.892177 0.177 Uiso 1 1 calc R U . . .
H10C H 0.576833 -0.029901 0.945844 0.177 Uiso 1 1 calc R U . . .
C11 C 0.5002(11) 0.4587(10) 0.8850(3) 0.116(3) Uani 1 1 d . . . . .
H11A H 0.433103 0.477259 0.909918 0.174 Uiso 1 1 calc R U . . .
H11B H 0.442616 0.431659 0.847379 0.174 Uiso 1 1 calc R U . . .
H11C H 0.605853 0.551531 0.887137 0.174 Uiso 1 1 calc R U . . .
C12 C 0.6573(8) 0.3577(9) 0.9783(2) 0.095(2) Uani 1 1 d . . . . .
H12A H 0.763685 0.447950 0.978226 0.143 Uiso 1 1 calc R U . . .
H12B H 0.674990 0.274373 0.990675 0.143 Uiso 1 1 calc R U . . .
H12C H 0.594395 0.382969 1.003193 0.143 Uiso 1 1 calc R U . . .
C13 C 0.3300(8) 0.1205(10) 0.9096(3) 0.106(3) Uani 1 1 d . . . . .
H13A H 0.276144 0.146826 0.937798 0.158 Uiso 1 1 calc R U . . .
H13B H 0.347937 0.034920 0.919128 0.158 Uiso 1 1 calc R U . . .
H13C H 0.260017 0.090949 0.874087 0.158 Uiso 1 1 calc R U . . .
C14 C 0.5039(10) -0.3652(7) 0.6963(3) 0.094(2) Uani 1 1 d . . . . .
H14A H 0.487486 -0.467049 0.702815 0.141 Uiso 1 1 calc R U . . .
H14B H 0.472324 -0.320933 0.726875 0.141 Uiso 1 1 calc R U . . .
H14C H 0.619942 -0.299082 0.693490 0.141 Uiso 1 1 calc R U . . .
C15 C 0.4401(9) -0.4663(6) 0.5728(3) 0.0810(18) Uani 1 1 d . . . . .
H15A H 0.559001 -0.404749 0.573654 0.121 Uiso 1 1 calc R U . . .
H15B H 0.383428 -0.466417 0.537283 0.121 Uiso 1 1 calc R U . . .
H15C H 0.413708 -0.571479 0.578038 0.121 Uiso 1 1 calc R U . . .
C16 C 0.1495(8) -0.5224(6) 0.6348(3) 0.0848(18) Uani 1 1 d . . . . .
H16A H 0.077452 -0.525150 0.602727 0.127 Uiso 1 1 calc R U . . .
H16B H 0.117872 -0.489995 0.668146 0.127 Uiso 1 1 calc R U . . .
H16C H 0.139051 -0.624680 0.636488 0.127 Uiso 1 1 calc R U . . .
C17 C -0.0054(7) -0.2254(8) 0.6452(3) 0.0879(19) Uani 1 1 d . . . . .
H17A H -0.116874 -0.242975 0.632706 0.132 Uiso 1 1 calc R U . . .
H17B H 0.040710 -0.151288 0.678561 0.132 Uiso 1 1 calc R U . . .
H17C H -0.009128 -0.322095 0.652870 0.132 Uiso 1 1 calc R U . . .
C18 C 0.0234(10) -0.2761(8) 0.5224(3) 0.110(3) Uani 1 1 d . . . . .
H18A H -0.017830 -0.383180 0.528627 0.164 Uiso 1 1 calc R U . . .
H18B H 0.102046 -0.251896 0.496126 0.164 Uiso 1 1 calc R U . . .
H18C H -0.068577 -0.260256 0.507848 0.164 Uiso 1 1 calc R U . . .
C19 C 0.1500(8) 0.0513(6) 0.5818(2) 0.0709(15) Uani 1 1 d . . . . .
H19A H 0.226487 0.098778 0.555776 0.106 Uiso 1 1 calc R U . . .
H19B H 0.191965 0.115409 0.617531 0.106 Uiso 1 1 calc R U . . .
H19C H 0.042237 0.041054 0.568315 0.106 Uiso 1 1 calc R U . . .

loop_
_atom_site_aniso_label
_atom_site_aniso_U_11
_atom_site_aniso_U_22
_atom_site_aniso_U_33
_atom_site_aniso_U_23
_atom_site_aniso_U_13
_atom_site_aniso_U_12
Te1 0.1578(4) 0.0763(2) 0.03776(18) 0.02508(15) 0.0437(2) 0.0795(3)
Si1 0.0509(7) 0.0335(5) 0.0259(5) 0.0035(4) 0.0023(4) 0.0223(5)
Si2 0.0447(7) 0.0379(5) 0.0306(5) 0.0012(4) 0.0071(5) 0.0152(5)
Si3 0.0394(6) 0.0407(6) 0.0297(5) -0.0011(4) 0.0038(4) 0.0156(5)
Si4 0.0364(6) 0.0408(6) 0.0294(5) 0.0005(4) 0.0015(4) 0.0177(5)
Si5 0.0594(8) 0.0358(5) 0.0415(6) 0.0089(4) 0.0070(5) 0.0254(6)
Si6 0.0614(9) 0.0499(7) 0.0574(8) -0.0029(6) -0.0146(6) 0.0312(7)
Si7 0.0510(8) 0.0426(6) 0.0447(6) 0.0035(5) -0.0029(6) 0.0100(6)
Si8 0.0696(9) 0.0595(8) 0.0480(7) 0.0116(6) -0.0006(6) 0.0358(7)
Si9 0.0584(9) 0.0963(11) 0.0431(7) -0.0157(7) 0.0061(6) 0.0420(8)
C1 0.046(3) 0.090(4) 0.073(3) -0.009(3) 0.007(3) 0.028(3)
C2 0.108(5) 0.039(2) 0.058(3) 0.007(2) 0.021(3) 0.017(3)
C3 0.061(3) 0.056(3) 0.054(3) 0.001(2) 0.005(2) 0.001(3)
C4 0.067(3) 0.093(4) 0.053(3) -0.006(3) -0.002(2) 0.054(3)
C5 0.054(4) 0.092(5) 0.125(6) 0.015(4) 0.027(4) 0.007(3)
C6 0.102(5) 0.066(4) 0.063(3) -0.011(3) -0.018(3) 0.000(3)
C7 0.110(5) 0.055(3) 0.070(4) 0.014(3) -0.005(3) 0.023(3)
C8 0.090(5) 0.115(5) 0.069(4) -0.009(3) -0.017(3) 0.062(4)
C9 0.110(5) 0.097(4) 0.085(4) -0.012(3) -0.011(4) 0.076(4)
C10 0.147(7) 0.096(5) 0.102(5) 0.056(4) 0.016(5) 0.044(5)
C11 0.159(7) 0.150(7) 0.088(5) -0.027(5) -0.002(5) 0.122(6)
C12 0.093(5) 0.143(6) 0.044(3) -0.019(3) 0.004(3) 0.056(4)
C13 0.059(4) 0.160(7) 0.073(4) -0.014(4) 0.018(3) 0.034(4)
C14 0.138(6) 0.066(3) 0.075(4) 0.014(3) -0.028(4) 0.052(4)
C15 0.127(5) 0.055(3) 0.087(4) 0.013(3) 0.040(4) 0.060(3)
C16 0.076(4) 0.054(3) 0.122(5) 0.027(3) 0.036(4) 0.022(3)
C17 0.058(4) 0.097(5) 0.121(5) 0.032(4) 0.017(3) 0.044(3)
C18 0.109(6) 0.102(5) 0.105(5) -0.032(4) -0.062(5) 0.059(5)
C19 0.092(4) 0.078(3) 0.066(3) 0.014(3) -0.001(3) 0.061(3)

loop_
_atom_type_symbol
_atom_type_description
_atom_type_scat_dispersion_real
_atom_type_scat_dispersion_imag
_atom_type_scat_source
C C 0.0033 0.0016 'International Tables Vol C Tables 4.2.6.8 and 6.1.1.4'
H H 0.0000 0.0000 'International Tables Vol C Tables 4.2.6.8 and 6.1.1.4'
Si Si 0.0817 0.0704 'International Tables Vol C Tables 4.2.6.8 and 6.1.1.4'
Te Te -0.5308 1.6751 'International Tables Vol C Tables 4.2.6.8 and 6.1.1.4'

loop_
_geom_angle_atom_site_label_1
_geom_angle_atom_site_label_2
_geom_angle_atom_site_label_3
_geom_angle
_geom_angle_site_symmetry_1
_geom_angle_site_symmetry_3
Si1 Te1 Te1 102.04(4) . 2_656
Si6 Si1 Si2 117.21(6) . .
Si6 Si1 Si5 112.56(7) . .
Si2 Si1 Si5 113.88(6) . .
Si6 Si1 Te1 107.49(6) . .
Si2 Si1 Te1 105.88(6) . .
Si5 Si1 Te1 97.38(5) . .
C1 Si2 C2 107.1(3) . .
C1 Si2 Si1 106.93(18) . .
C2 Si2 Si1 107.70(18) . .
C1 Si2 Si3 115.23(19) . .
C2 Si2 Si3 109.06(17) . .
Si1 Si2 Si3 110.50(6) . .
C3 Si3 C4 107.1(3) . .
C3 Si3 Si2 109.71(17) . .
C4 Si3 Si2 104.93(17) . .
C3 Si3 Si4 107.11(17) . .
C4 Si3 Si4 108.96(17) . .
Si2 Si3 Si4 118.49(6) . .
Si8 Si4 Si9 106.59(7) . .
Si8 Si4 Si7 109.85(7) . .
Si9 Si4 Si7 107.13(7) . .
Si8 Si4 Si3 111.66(6) . .
Si9 Si4 Si3 106.77(6) . .
Si7 Si4 Si3 114.40(7) . .
C15 Si5 C16 108.3(3) . .
C15 Si5 C14 106.8(3) . .
C16 Si5 C14 107.8(3) . .
C15 Si5 Si1 111.31(18) . .
C16 Si5 Si1 110.3(2) . .
C14 Si5 Si1 112.11(19) . .
C18 Si6 C17 109.2(4) . .
C18 Si6 C19 108.8(3) . .
C17 Si6 C19 107.3(3) . .
C18 Si6 Si1 108.5(2) . .
C17 Si6 Si1 111.3(2) . .
C19 Si6 Si1 111.6(2) . .
C5 Si7 C6 107.8(4) . .
C5 Si7 C7 108.3(4) . .
C6 Si7 C7 106.7(3) . .
C5 Si7 Si4 111.3(2) . .
C6 Si7 Si4 111.4(2) . .
C7 Si7 Si4 111.1(2) . .
C10 Si8 C8 106.0(4) . .
C10 Si8 C9 108.5(4) . .
C8 Si8 C9 107.8(3) . .
C10 Si8 Si4 112.6(3) . .
C8 Si8 Si4 110.0(2) . .
C9 Si8 Si4 111.7(2) . .
C11 Si9 C13 109.1(4) . .
C11 Si9 C12 107.3(3) . .
C13 Si9 C12 106.8(3) . .
C11 Si9 Si4 111.3(2) . .
C13 Si9 Si4 111.0(2) . .
C12 Si9 Si4 111.2(2) . .

loop_
_geom_bond_atom_site_label_1
_geom_bond_atom_site_label_2
_geom_bond_distance
_geom_bond_site_symmetry_2
Te1 Si1 2.5400(12) .
Te1 Te1 2.7518(9) 2_656
Si1 Si6 2.3628(18) .
Si1 Si2 2.3640(19) .
Si1 Si5 2.3837(15) .
Si2 C1 1.875(5) .
Si2 C2 1.876(5) .
Si2 Si3 2.3666(15) .
Si3 C3 1.884(5) .
Si3 C4 1.893(5) .
Si3 Si4 2.3686(19) .
Si4 Si8 2.3439(18) .
Si4 Si9 2.3518(17) .
Si4 Si7 2.3536(19) .
Si5 C15 1.849(5) .
Si5 C16 1.861(6) .
Si5 C14 1.881(6) .
Si6 C18 1.851(6) .
Si6 C17 1.866(7) .
Si6 C19 1.876(5) .
Si7 C5 1.851(7) .
Si7 C6 1.861(5) .
Si7 C7 1.865(6) .
Si8 C10 1.864(7) .
Si8 C8 1.872(6) .
Si8 C9 1.882(6) .
Si9 C11 1.875(8) .
Si9 C13 1.879(7) .
Si9 C12 1.881(6) .
